data_7220846
loop_
_publ_author_name
'Echeverria, Pierre-Georges'
'Cornil, Johan'
'Ferard, Charlene'
'Gu\'erinot, Amandine'
'Cossy, Janine'
'Phansavath, Phannarath'
'Vidal, Virginie'

_publ_section_title
;
 Asymmetric transfer hydrogenation of \a-amino \b-keto ester
 hydrochlorides through dynamic kinetic resolution
;
_journal_name_full 'RSC Adv.'
_journal_paper_doi 10.1039/C5RA10385A
_journal_year 2015
_chemical_absolute_configuration ad
_chemical_formula_moiety 'C17 H17 N1 O4'
_chemical_formula_sum 'C17 H17 N O4'
_chemical_formula_weight 299.33
_space_group_IT_number 4
_symmetry_cell_setting monoclinic
_symmetry_space_group_name_Hall 'P 2yb'
_symmetry_space_group_name_H-M 'P 1 21 1'
_atom_sites_solution_hydrogens difmap
_atom_sites_solution_primary direct
_audit_update_record
;
2015-05-29 deposited with the CCDC.
2015-06-23 downloaded from the CCDC.
;
_cell_angle_alpha 90
_cell_angle_beta 103.783(6)
_cell_angle_gamma 90
_cell_formula_units_Z 2
_cell_length_a 11.6565(9)
_cell_length_b 5.2736(4)
_cell_length_c 13.0287(10)
_cell_measurement_reflns_used 985
_cell_measurement_temperature 200
_cell_measurement_theta_max 59
_cell_measurement_theta_min 3
_cell_volume 777.83(11)
_computing_cell_refinement 'Apex2 (Bruker AXS, 2006)'
_computing_data_collection 'Apex2 (Bruker AXS, 2006)'
_computing_data_reduction 'Apex2 (Bruker AXS, 2006)'
_computing_molecular_graphics 'CAMERON (Watkin et al., 1996)'
_computing_publication_material 'CRYSTALS (Betteridge et al., 2003)'
_computing_structure_refinement 'CRYSTALS (Betteridge et al., 2003)'
_computing_structure_solution 'SHELXS 86 (Sheldrick, 1986)'
_diffrn_ambient_temperature 200
_diffrn_measured_fraction_theta_full 0.983
_diffrn_measured_fraction_theta_max 0.983
_diffrn_measurement_device Area
_diffrn_measurement_device_type 'Bruker Kappa Apex2'
_diffrn_measurement_method '\f & \w scans'
_diffrn_radiation_monochromator graphite
_diffrn_radiation_type 'Cu K\a'
_diffrn_radiation_wavelength 1.54178
_diffrn_reflns_av_R_equivalents 0.039
_diffrn_reflns_limit_h_max 12
_diffrn_reflns_limit_h_min -12
_diffrn_reflns_limit_k_max 5
_diffrn_reflns_limit_k_min -5
_diffrn_reflns_limit_l_max 14
_diffrn_reflns_limit_l_min -12
_diffrn_reflns_number 3892
_diffrn_reflns_theta_full 59.092
_diffrn_reflns_theta_max 59.092
_diffrn_reflns_theta_min 3.493
_diffrn_standards_number 0
_exptl_absorpt_coefficient_mu 0.753
_exptl_absorpt_correction_T_max 0.98
_exptl_absorpt_correction_T_min 0.96
_exptl_absorpt_correction_type multi-scan
_exptl_absorpt_process_details 'SADABS (Siemens, 1996)'
_exptl_crystal_colour colourless
_exptl_crystal_density_diffrn 1.278
_exptl_crystal_density_method 'not measured'
_exptl_crystal_description plate
_exptl_crystal_F_000 316
_exptl_crystal_size_max 0.080
_exptl_crystal_size_mid 0.060
_exptl_crystal_size_min 0.030
_refine_diff_density_max 0.23
_refine_diff_density_min -0.30
_refine_ls_abs_structure_details 'Flack (1983), 867 Friedel-pairs'
_refine_ls_abs_structure_Flack 0.0(5)
_refine_ls_extinction_method None
_refine_ls_goodness_of_fit_ref 0.9841
_refine_ls_hydrogen_treatment mixed
_refine_ls_matrix_type full
_refine_ls_number_parameters 203
_refine_ls_number_reflns 2103
_refine_ls_number_restraints 2
_refine_ls_R_factor_all 0.0652
_refine_ls_R_factor_gt 0.0511
_refine_ls_shift/su_max 0.0021021
_refine_ls_shift/su_mean 0.0001733
_refine_ls_structure_factor_coef Fsqd
_refine_ls_weighting_details
;
 Method, part 1, Chebychev polynomial, (Watkin, 1994, Prince, 1982) 
 [weight] = 1.0/[A~0~*T~0~(x)+A~1~*T~1~(x) ... +A~n-1~]*T~n-1~(x)] 
 where A~i~ are the Chebychev coefficients listed below and x= Fcalc/Fmax 
 Method = Robust Weighting (Prince, 1982) 
 W = [weight] * [1-(deltaF/6*sigmaF)^2^]^2^ 
 A~i~ are: 
 3.65 4.53 1.26 
;
_refine_ls_weighting_scheme calc
_refine_ls_wR_factor_all 0.1231
_refine_ls_wR_factor_gt 0.1113
_refine_ls_wR_factor_ref 0.1231
_reflns_limit_h_max 12
_reflns_limit_h_min -12
_reflns_limit_k_max 5
_reflns_limit_k_min -5
_reflns_limit_l_max 14
_reflns_limit_l_min 0
_reflns_number_gt 1691
_reflns_number_total 2106
_reflns_threshold_expression I>2.0\s(I)
_oxford_diffrn_Wilson_B_factor 2.76
_oxford_diffrn_Wilson_scale 9.24
_oxford_refine_ls_r_factor_ref 0.0652
_oxford_refine_ls_scale 0.3715(7)
_oxford_reflns_number_all 2103
_oxford_reflns_threshold_expression_ref I>0.0\s(I)
_cod_data_source_file c5ra10385a2.cif
_cod_data_source_block 1
_cod_original_sg_symbol_H-M 'P 21 '
_cod_original_formula_sum 'C17 H17 N1 O4'
_cod_database_code 7220846

loop_
_symmetry_equiv_pos_as_xyz
x,y,z
-x,y+1/2,-z

loop_
_atom_site_label
_atom_site_type_symbol
_atom_site_fract_x
_atom_site_fract_y
_atom_site_fract_z
_atom_site_U_iso_or_equiv
_atom_site_occupancy
_atom_site_adp_type
_atom_site_refinement_flags_posn
C1 C 0.6194(3) 0.5228(8) 0.2247(3) 0.0306 1.0000 Uani .
C2 C 0.5000(3) 0.5822(7) 0.1571(3) 0.0282 1.0000 Uani .
C3 C 0.4361(4) 0.7965(8) 0.1712(3) 0.0390 1.0000 Uani .
C4 C 0.3239(4) 0.8349(9) 0.1081(4) 0.0464 1.0000 Uani .
C5 C 0.2762(4) 0.6664(9) 0.0286(4) 0.0475 1.0000 Uani .
C6 C 0.3394(4) 0.4554(8) 0.0138(3) 0.0436 1.0000 Uani .
C7 C 0.4506(4) 0.4106(8) 0.0777(3) 0.0365 1.0000 Uani .
C8 C 0.8073(4) 0.6881(8) 0.3260(3) 0.0346 1.0000 Uani .
C9 C 0.8943(4) 0.7089(9) 0.2556(3) 0.0434 1.0000 Uani .
C10 C 1.0585(7) 0.522(2) 0.2113(7) 0.1247 1.0000 Uani .
C11 C 0.8365(3) 0.8862(7) 0.4135(3) 0.0318 1.0000 Uani .
C12 C 0.7590(3) 0.8584(7) 0.4919(3) 0.0313 1.0000 Uani .
C13 C 0.7772(5) 0.6543(9) 0.5613(4) 0.0529 1.0000 Uani .
C14 C 0.7061(5) 0.6296(10) 0.6335(4) 0.0593 1.0000 Uani .
C15 C 0.6208(5) 0.8033(10) 0.6370(4) 0.0535 1.0000 Uani .
C16 C 0.6024(4) 1.0047(10) 0.5684(4) 0.0559 1.0000 Uani .
C17 C 0.6721(4) 1.0312(9) 0.4948(4) 0.0463 1.0000 Uani .
O1 O 0.6527(3) 0.3031(5) 0.2428(2) 0.0433 1.0000 Uani .
O2 O 0.8913(3) 0.8705(8) 0.1921(3) 0.0727 1.0000 Uani .
O3 O 0.9710(3) 0.5193(8) 0.2745(3) 0.0761 1.0000 Uani .
O4 O 0.9589(2) 0.8536(6) 0.4623(2) 0.0384 1.0000 Uani D
N1 N 0.6874(3) 0.7237(6) 0.2642(3) 0.0342 1.0000 Uani .
H1 H 0.6600 0.8900 0.2428 0.064(4) 1.0000 Uiso .
H4 H 0.988(5) 0.965(10) 0.487(4) 0.064(4) 1.0000 Uiso D
H31 H 0.4715 0.9138 0.2257 0.064(4) 1.0000 Uiso .
H41 H 0.2807 0.9818 0.1207 0.064(4) 1.0000 Uiso .
H51 H 0.1999 0.6943 -0.0181 0.064(4) 1.0000 Uiso .
H61 H 0.3072 0.3360 -0.0398 0.064(4) 1.0000 Uiso .
H71 H 0.4939 0.2616 0.0667 0.064(4) 1.0000 Uiso .
H81 H 0.8147 0.5147 0.3612 0.064(4) 1.0000 Uiso .
H101 H 1.1259 0.4101 0.2426 0.064(4) 1.0000 Uiso .
H102 H 1.0892 0.6952 0.2071 0.064(4) 1.0000 Uiso .
H103 H 1.0231 0.4654 0.1392 0.064(4) 1.0000 Uiso .
H111 H 0.8247 1.0574 0.3788 0.064(4) 1.0000 Uiso .
H131 H 0.8368 0.5378 0.5607 0.064(4) 1.0000 Uiso .
H141 H 0.7191 0.4867 0.6826 0.064(4) 1.0000 Uiso .
H151 H 0.5726 0.7872 0.6878 0.064(4) 1.0000 Uiso .
H161 H 0.5425 1.1268 0.5705 0.064(4) 1.0000 Uiso .
H171 H 0.6580 1.1727 0.4458 0.064(4) 1.0000 Uiso .

loop_
_atom_site_aniso_label
_atom_site_aniso_U_11
_atom_site_aniso_U_22
_atom_site_aniso_U_33
_atom_site_aniso_U_23
_atom_site_aniso_U_13
_atom_site_aniso_U_12
C1 0.038(2) 0.026(2) 0.0270(19) -0.0005(18) 0.0064(17) -0.0006(19)
C2 0.031(2) 0.023(2) 0.028(2) 0.0014(16) 0.0007(17) -0.0039(15)
C3 0.038(2) 0.030(2) 0.044(2) -0.0024(19) 0.0004(19) -0.0013(19)
C4 0.041(2) 0.040(2) 0.056(3) -0.001(2) 0.007(2) 0.005(2)
C5 0.038(3) 0.052(3) 0.047(3) 0.005(2) -0.002(2) -0.003(2)
C6 0.053(3) 0.039(3) 0.033(2) -0.008(2) 0.000(2) -0.009(2)
C7 0.042(2) 0.034(2) 0.030(2) -0.0050(18) 0.0018(18) -0.0056(19)
C8 0.035(2) 0.036(2) 0.028(2) -0.0006(19) -0.0020(18) -0.0010(18)
C9 0.042(3) 0.048(3) 0.034(2) 0.002(2) -0.0014(19) 0.010(2)
C10 0.100(5) 0.163(9) 0.132(6) 0.011(7) 0.070(5) 0.061(6)
C11 0.032(2) 0.025(2) 0.034(2) 0.0005(17) -0.0027(16) 0.0022(17)
C12 0.036(2) 0.023(2) 0.033(2) -0.0016(17) 0.0030(17) -0.0006(17)
C13 0.063(3) 0.045(3) 0.057(3) 0.014(2) 0.026(3) 0.016(2)
C14 0.079(4) 0.042(3) 0.062(3) 0.014(3) 0.028(3) 0.010(3)
C15 0.068(3) 0.040(2) 0.060(3) 0.001(2) 0.031(3) 0.000(2)
C16 0.063(3) 0.045(3) 0.065(3) 0.004(3) 0.028(3) 0.013(3)
C17 0.061(3) 0.032(2) 0.046(2) 0.002(2) 0.014(2) 0.010(2)
O1 0.0476(17) 0.0243(17) 0.0498(18) 0.0013(14) -0.0048(14) 0.0005(13)
O2 0.068(2) 0.096(3) 0.059(2) 0.028(2) 0.0258(18) 0.023(2)
O3 0.069(2) 0.081(3) 0.085(3) 0.013(2) 0.033(2) 0.039(2)
O4 0.0298(15) 0.0369(18) 0.0415(17) -0.0043(15) -0.0052(12) -0.0037(13)
N1 0.036(2) 0.0241(18) 0.0375(19) -0.0020(15) -0.0017(16) 0.0025(15)

loop_
_atom_type_symbol
_atom_type_scat_dispersion_real
_atom_type_scat_dispersion_imag
_atom_type_scat_Cromer_Mann_a1
_atom_type_scat_Cromer_Mann_b1
_atom_type_scat_Cromer_Mann_a2
_atom_type_scat_Cromer_Mann_b2
_atom_type_scat_Cromer_Mann_a3
_atom_type_scat_Cromer_Mann_b3
_atom_type_scat_Cromer_Mann_a4
_atom_type_scat_Cromer_Mann_b4
_atom_type_scat_Cromer_Mann_c
_atom_type_scat_source
C 0.0181 0.0091 2.3100 20.8439 1.0200 10.2075 1.5886 0.5687 0.8650 51.6512 0.2156 'International Tables Vol C 4.2.6.8 and 6.1.1.4'
H 0.0000 0.0000 0.4930 10.5109 0.3229 26.1257 0.1402 3.1424 0.0408 57.7998 0.0030 'International Tables Vol C 4.2.6.8 and 6.1.1.4'
N 0.0311 0.0180 12.2126 0.0057 3.1322 9.8933 2.0125 28.9975 1.1663 0.5826 -11.5290 'International Tables Vol C 4.2.6.8 and 6.1.1.4'
O 0.0492 0.0322 3.0485 13.2771 2.2868 5.7011 1.5463 0.3239 0.8670 32.9089 0.2508 'International Tables Vol C 4.2.6.8 and 6.1.1.4'

loop_
_geom_angle_atom_site_label_1
_geom_angle_atom_site_label_2
_geom_angle_atom_site_label_3
_geom_angle
_geom_angle_publ_flag
C2 C1 O1 121.3(3) yes
C2 C1 N1 116.1(3) yes
O1 C1 N1 122.6(4) yes
C1 C2 C3 123.1(3) yes
C1 C2 C7 117.7(3) yes
C3 C2 C7 119.2(4) yes
C2 C3 C4 120.1(4) yes
C2 C3 H31 118.3 no
C4 C3 H31 121.7 no
C3 C4 C5 120.5(4) yes
C3 C4 H41 118.5 no
C5 C4 H41 121.0 no
C4 C5 C6 119.6(4) yes
C4 C5 H51 121.6 no
C6 C5 H51 118.8 no
C5 C6 C7 120.7(4) yes
C5 C6 H61 120.7 no
C7 C6 H61 118.6 no
C2 C7 C6 119.9(4) yes
C2 C7 H71 120.2 no
C6 C7 H71 119.9 no
C9 C8 C11 109.8(3) yes
C9 C8 N1 110.4(3) yes
C11 C8 N1 109.9(3) yes
C9 C8 H81 109.8 no
C11 C8 H81 107.4 no
N1 C8 H81 109.5 no
C8 C9 O2 124.0(4) yes
C8 C9 O3 110.5(4) yes
O2 C9 O3 125.5(5) yes
O3 C10 H101 110.9 no
O3 C10 H102 110.7 no
H101 C10 H102 108.2 no
O3 C10 H103 110.3 no
H101 C10 H103 109.0 no
H102 C10 H103 107.7 no
C8 C11 C12 111.9(3) yes
C8 C11 O4 105.8(3) yes
C12 C11 O4 112.3(3) yes
C8 C11 H111 107.3 no
C12 C11 H111 110.4 no
O4 C11 H111 108.9 no
C11 C12 C13 119.2(4) yes
C11 C12 C17 121.0(3) yes
C13 C12 C17 119.7(4) yes
C12 C13 C14 119.1(4) yes
C12 C13 H131 120.4 no
C14 C13 H131 120.5 no
C13 C14 C15 121.0(5) yes
C13 C14 H141 119.2 no
C15 C14 H141 119.8 no
C14 C15 C16 120.1(5) yes
C14 C15 H151 120.7 no
C16 C15 H151 119.2 no
C15 C16 C17 119.7(4) yes
C15 C16 H161 120.3 no
C17 C16 H161 119.9 no
C16 C17 C12 120.4(4) yes
C16 C17 H171 119.4 no
C12 C17 H171 120.2 no
C10 O3 C9 114.9(5) yes
C11 O4 H4 115(5) no
C8 N1 C1 120.7(3) yes
C8 N1 H1 119.6 no
C1 N1 H1 119.1 no

loop_
_geom_bond_atom_site_label_1
_geom_bond_atom_site_label_2
_geom_bond_distance
_geom_bond_publ_flag
C1 C2 1.493(5) yes
C1 O1 1.226(5) yes
C1 N1 1.349(5) yes
C2 C3 1.389(6) yes
C2 C7 1.391(5) yes
C3 C4 1.384(6) yes
C3 H31 0.958 no
C4 C5 1.378(6) yes
C4 H41 0.959 no
C5 C6 1.373(7) yes
C5 H51 0.962 no
C6 C7 1.384(6) yes
C6 H61 0.948 no
C7 H71 0.964 no
C8 C9 1.525(6) yes
C8 C11 1.524(5) yes
C8 N1 1.450(5) yes
C8 H81 1.018 no
C9 O2 1.182(6) yes
C9 O3 1.324(6) yes
C10 O3 1.455(7) yes
C10 H101 0.990 no
C10 H102 0.987 no
C10 H103 0.978 no
C11 C12 1.523(6) yes
C11 O4 1.427(4) yes
C11 H111 1.005 no
C12 C13 1.389(6) yes
C12 C17 1.370(6) yes
C13 C14 1.400(7) yes
C13 H131 0.929 no
C14 C15 1.361(7) yes
C14 H141 0.978 no
C15 C16 1.372(7) yes
C15 H151 0.968 no
C16 C17 1.403(7) yes
C16 H161 0.955 no
C17 H171 0.971 no
O4 H4 0.72(5) no
N1 H1 0.952 no
